data_7047807
loop_
_publ_author_name
'Daneshmand, Pargol'
'Michalsky, Ina'
'Aguiar, Pedro M.'
'Schaper, Frank'

_publ_section_title
;
 Configurationally flexible zinc complexes as catalysts for rac-lactide
 polymerisation.
;
_journal_issue 45
_journal_name_full 'Dalton transactions (Cambridge, England : 2003)'
_journal_page_first 16279
_journal_page_last 16291
_journal_paper_doi 10.1039/c8dt02562b
_journal_volume 47
_journal_year 2018
_chemical_absolute_configuration unk
_chemical_formula_moiety 'C44 H44 N6 Zn'
_chemical_formula_sum 'C44 H44 N6 Zn'
_chemical_formula_weight 722.22
_space_group_crystal_system orthorhombic
_space_group_IT_number 18
_space_group_name_Hall 'P 2 2ab'
_space_group_name_H-M_alt 'P 21 21 2'
_symmetry_space_group_name_Hall 'P 2 2ab'
_symmetry_space_group_name_H-M 'P 21 21 2'
_atom_sites_solution_hydrogens geom
_atom_sites_solution_primary dual
_atom_sites_solution_secondary difmap
_audit_creation_date 2018-06-13
_audit_creation_method
;
Olex2 1.2
(compiled 2018.05.29 svn.r3508 for OlexSys, GUI svn.r5506)
;
_audit_update_record
;
2018-06-19 deposited with the CCDC.
2018-10-08 downloaded from the CCDC.
;
_cell_angle_alpha 90
_cell_angle_beta 90
_cell_angle_gamma 90
_cell_formula_units_Z 2
_cell_length_a 11.4428(7)
_cell_length_b 11.9319(8)
_cell_length_c 14.2169(9)
_cell_measurement_reflns_used 9463
_cell_measurement_temperature 100(2)
_cell_measurement_theta_max 60.72
_cell_measurement_theta_min 2.70
_cell_volume 1941.1(2)
_computing_cell_refinement 'SAINT v8.34A (Bruker, 2013)'
_computing_data_collection 'APEX 2 (2013) Bruker AXS Inc., Madison, WI 53719-1173.'
_computing_data_reduction 'SAINT v8.34A (Bruker, 2013)'
_computing_molecular_graphics 'Olex2 (Dolomanov et al., 2009)'
_computing_publication_material 'Olex2 (Dolomanov et al., 2009)'
_computing_structure_refinement 'XL (Sheldrick, 2008)'
_computing_structure_solution 'ShelXT (Sheldrick, 2015)'
_diffrn_ambient_temperature 100
_diffrn_detector_area_resol_mean 10.24
_diffrn_measured_fraction_theta_full 0.999
_diffrn_measured_fraction_theta_max 0.996
_diffrn_measurement_device_type 'Bruker Venture Metaljet'
_diffrn_measurement_method '\f and \w scans'
_diffrn_radiation_type GaK\a
_diffrn_radiation_wavelength 1.34139
_diffrn_reflns_av_R_equivalents 0.0607
_diffrn_reflns_av_unetI/netI 0.0361
_diffrn_reflns_Laue_measured_fraction_full 0.999
_diffrn_reflns_Laue_measured_fraction_max 0.996
_diffrn_reflns_limit_h_max 14
_diffrn_reflns_limit_h_min -12
_diffrn_reflns_limit_k_max 15
_diffrn_reflns_limit_k_min -15
_diffrn_reflns_limit_l_max 18
_diffrn_reflns_limit_l_min -18
_diffrn_reflns_number 21172
_diffrn_reflns_point_group_measured_fraction_full 0.999
_diffrn_reflns_point_group_measured_fraction_max 0.996
_diffrn_reflns_theta_full 53.594
_diffrn_reflns_theta_max 60.691
_diffrn_reflns_theta_min 2.704
_diffrn_source 'Metal Jet'
_diffrn_standards_number 0
_exptl_absorpt_coefficient_mu 0.725
_exptl_absorpt_correction_T_max 0.7519
_exptl_absorpt_correction_T_min 0.6073
_exptl_absorpt_correction_type multi-scan
_exptl_absorpt_process_details
'SADABS-2014/2 (Bruker,2014/2) was used for absorption correction. wR2(int) was 0.1496 before and 0.0844 after correction. The Ratio of minimum to maximum transmission is 0.8077. The \l/2 correction factor is 0.00150.'
_exptl_crystal_colour white
_exptl_crystal_colour_primary white
_exptl_crystal_density_diffrn 1.236
_exptl_crystal_description block
_exptl_crystal_F_000 760
_exptl_crystal_size_max 0.32
_exptl_crystal_size_mid 0.22
_exptl_crystal_size_min 0.13
_refine_diff_density_max 0.336
_refine_diff_density_min -0.302
_refine_diff_density_rms 0.060
_refine_ls_abs_structure_details
;
 Refined as an inversion twin.
;
_refine_ls_abs_structure_Flack 0.12(3)
_refine_ls_extinction_method none
_refine_ls_goodness_of_fit_ref 1.120
_refine_ls_hydrogen_treatment constr
_refine_ls_matrix_type full
_refine_ls_number_parameters 234
_refine_ls_number_reflns 4452
_refine_ls_number_restraints 0
_refine_ls_restrained_S_all 1.120
_refine_ls_R_factor_all 0.0391
_refine_ls_R_factor_gt 0.0361
_refine_ls_shift/su_max 0.001
_refine_ls_shift/su_mean 0.000
_refine_ls_structure_factor_coef Fsqd
_refine_ls_weighting_details 'w=1/[\s^2^(Fo^2^)+(0.0479P)^2^+0.3490P] where P=(Fo^2^+2Fc^2^)/3'
_refine_ls_weighting_scheme calc
_refine_ls_wR_factor_gt 0.0896
_refine_ls_wR_factor_ref 0.0909
_reflns_Friedel_coverage 0.762
_reflns_Friedel_fraction_full 0.999
_reflns_Friedel_fraction_max 0.996
_reflns_number_gt 4224
_reflns_number_total 4452
_reflns_threshold_expression 'I > 2\s(I)'
_cod_data_source_file c8dt02562b2.cif
_cod_data_source_block L1ZnL1
_cod_depositor_comments 'Adding full bibliography for 7047804--7047808.cif.'
_cod_database_code 7047807
_shelxl_version_number 2014-3
_shelx_space_group_comment
;
The symmetry employed for this shelxl refinement is uniquely defined
by the following loop, which should always be used as a source of
symmetry information in preference to the above space-group names.
They are only intended as comments.
;
_shelx_estimated_absorpt_t_max 0.912
_shelx_estimated_absorpt_t_min 0.801
_olex2_refinement_description
;
1. Twinned data refinement
 Scales: 0.88(3)
 0.12(3)
2. Fixed Uiso
 At 1.2 times of:
  All C(H) groups
 At 1.5 times of:
  All C(H,H,H) groups
3.a Ternary CH refined with riding coordinates:
 C7(H7), C15(H15)
3.b Aromatic/amide H refined with riding coordinates:
 C1(H1), C3(H3), C4(H4), C6(H6), C9(H9), C10(H10), C11(H11), C12(H12),
 C13(H13), C17(H17), C18(H18), C19(H19), C20(H20), C21(H21)
3.c Idealised Me refined as rotating group:
 C14(H14A,H14B,H14C), C22(H22A,H22B,H22C)
;
_olex2_submission_special_instructions 'No special instructions were received'

loop_
_space_group_symop_operation_xyz
'x, y, z'
'-x, -y, z'
'-x+1/2, y+1/2, -z'
'x+1/2, -y+1/2, -z'

loop_
_atom_site_label
_atom_site_type_symbol
_atom_site_fract_x
_atom_site_fract_y
_atom_site_fract_z
_atom_site_U_iso_or_equiv
_atom_site_adp_type
_atom_site_occupancy
_atom_site_site_symmetry_order
_atom_site_calc_flag
_atom_site_refinement_flags_posn
_atom_site_refinement_flags_adp
_atom_site_refinement_flags_occupancy
Zn1 Zn 0.5000 0.5000 0.78888(3) 0.01750(13) Uani 1 2 d S T P
N1 N 0.43607(18) 0.63509(16) 0.87443(15) 0.0186(4) Uani 1 1 d . . .
N2 N 0.33765(16) 0.49346(19) 0.75230(12) 0.0165(4) Uani 1 1 d . . .
N3 N 0.42810(19) 0.33096(16) 0.63158(16) 0.0213(4) Uani 1 1 d . . .
C1 C 0.3250(2) 0.64319(19) 0.86319(18) 0.0180(5) Uani 1 1 d . . .
H1 H 0.2815 0.6983 0.8964 0.022 Uiso 1 1 calc R . .
C2 C 0.2678(2) 0.56759(19) 0.79956(18) 0.0184(5) Uani 1 1 d . . .
C3 C 0.1508(2) 0.5516(2) 0.7734(2) 0.0230(5) Uani 1 1 d . . .
H3 H 0.0849 0.5923 0.7953 0.028 Uiso 1 1 calc R . .
C4 C 0.1508(2) 0.4632(2) 0.7082(2) 0.0230(5) Uani 1 1 d . . .
H4 H 0.0846 0.4317 0.6777 0.028 Uiso 1 1 calc R . .
C5 C 0.2683(2) 0.43013(19) 0.69668(17) 0.0182(5) Uani 1 1 d . . .
C6 C 0.3181(2) 0.34876(19) 0.63220(18) 0.0187(5) Uani 1 1 d . . .
H6 H 0.2687 0.3087 0.5904 0.022 Uiso 1 1 calc R . .
C7 C 0.4724(2) 0.2535(2) 0.5591(2) 0.0258(6) Uani 1 1 d . . .
H7 H 0.4052 0.2233 0.5220 0.031 Uiso 1 1 calc R . .
C8 C 0.5536(2) 0.3174(2) 0.4941(2) 0.0245(5) Uani 1 1 d . . .
C9 C 0.5377(2) 0.3154(2) 0.3970(2) 0.0277(6) Uani 1 1 d . . .
H9 H 0.4745 0.2742 0.3709 0.033 Uiso 1 1 calc R . .
C10 C 0.6135(3) 0.3732(3) 0.3376(2) 0.0331(7) Uani 1 1 d . . .
H10 H 0.6024 0.3705 0.2714 0.040 Uiso 1 1 calc R . .
C11 C 0.7047(3) 0.4345(2) 0.3750(2) 0.0299(6) Uani 1 1 d . . .
H11 H 0.7559 0.4747 0.3347 0.036 Uiso 1 1 calc R . .
C12 C 0.7212(2) 0.4371(2) 0.4715(2) 0.0267(6) Uani 1 1 d . . .
H12 H 0.7840 0.4792 0.4974 0.032 Uiso 1 1 calc R . .
C13 C 0.6467(2) 0.3787(2) 0.5304(2) 0.0260(6) Uani 1 1 d . . .
H13 H 0.6592 0.3805 0.5964 0.031 Uiso 1 1 calc R . .
C14 C 0.5352(3) 0.1571(2) 0.6078(2) 0.0360(7) Uani 1 1 d . . .
H14A H 0.5996 0.1868 0.6458 0.054 Uiso 1 1 calc GR . .
H14B H 0.5663 0.1055 0.5603 0.054 Uiso 1 1 calc GR . .
H14C H 0.4802 0.1171 0.6485 0.054 Uiso 1 1 calc GR . .
C15 C 0.4949(3) 0.71934(18) 0.93465(16) 0.0217(4) Uani 1 1 d . . .
H15 H 0.4340 0.7580 0.9733 0.026 Uiso 1 1 calc R . .
C16 C 0.5802(2) 0.66255(19) 1.00079(18) 0.0204(5) Uani 1 1 d . . .
C17 C 0.5535(2) 0.6530(2) 1.0962(2) 0.0266(6) Uani 1 1 d . . .
H17 H 0.4817 0.6825 1.1189 0.032 Uiso 1 1 calc R . .
C18 C 0.6298(3) 0.6011(2) 1.1587(2) 0.0300(6) Uani 1 1 d . . .
H18 H 0.6110 0.5965 1.2237 0.036 Uiso 1 1 calc R . .
C19 C 0.7336(2) 0.5560(2) 1.1254(2) 0.0267(6) Uani 1 1 d . . .
H19 H 0.7853 0.5189 1.1673 0.032 Uiso 1 1 calc R . .
C20 C 0.7616(2) 0.5652(2) 1.0306(2) 0.0244(5) Uani 1 1 d . . .
H20 H 0.8328 0.5344 1.0079 0.029 Uiso 1 1 calc R . .
C21 C 0.6862(2) 0.6193(2) 0.96879(19) 0.0228(5) Uani 1 1 d . . .
H21 H 0.7070 0.6268 0.9044 0.027 Uiso 1 1 calc R . .
C22 C 0.5531(3) 0.8065(2) 0.8715(2) 0.0293(6) Uani 1 1 d . . .
H22A H 0.6049 0.7688 0.8266 0.044 Uiso 1 1 calc GR . .
H22B H 0.5989 0.8584 0.9102 0.044 Uiso 1 1 calc GR . .
H22C H 0.4930 0.8483 0.8371 0.044 Uiso 1 1 calc GR . .

loop_
_atom_site_aniso_label
_atom_site_aniso_U_11
_atom_site_aniso_U_22
_atom_site_aniso_U_33
_atom_site_aniso_U_23
_atom_site_aniso_U_13
_atom_site_aniso_U_12
Zn1 0.0107(2) 0.0176(2) 0.0242(2) 0.000 0.000 0.00102(19)
N1 0.0163(10) 0.0173(9) 0.0223(10) -0.0001(8) -0.0003(8) -0.0001(7)
N2 0.0120(9) 0.0165(8) 0.0209(8) 0.0011(8) 0.0001(6) 0.0014(8)
N3 0.0168(10) 0.0189(9) 0.0281(11) -0.0028(8) 0.0047(9) -0.0007(7)
C1 0.0151(11) 0.0172(10) 0.0218(11) 0.0000(9) 0.0031(10) 0.0022(8)
C2 0.0125(11) 0.0184(10) 0.0244(12) 0.0025(9) 0.0016(9) 0.0026(8)
C3 0.0135(11) 0.0241(11) 0.0316(13) -0.0055(10) -0.0005(10) 0.0027(9)
C4 0.0122(10) 0.0264(11) 0.0305(13) -0.0060(10) -0.0012(11) 0.0005(8)
C5 0.0144(11) 0.0189(10) 0.0212(12) 0.0017(9) 0.0003(9) -0.0016(8)
C6 0.0160(11) 0.0167(10) 0.0233(12) -0.0023(9) -0.0010(10) -0.0027(8)
C7 0.0201(14) 0.0214(11) 0.0359(14) -0.0106(10) 0.0084(10) -0.0019(9)
C8 0.0216(13) 0.0199(11) 0.0321(14) -0.0047(10) 0.0059(11) 0.0037(9)
C9 0.0199(13) 0.0291(13) 0.0340(14) -0.0015(11) -0.0049(11) 0.0032(10)
C10 0.0308(16) 0.0395(16) 0.0289(14) 0.0058(12) -0.0038(12) 0.0072(12)
C11 0.0278(15) 0.0306(14) 0.0313(15) 0.0080(11) 0.0046(12) 0.0025(11)
C12 0.0234(13) 0.0231(12) 0.0336(14) -0.0053(10) 0.0052(11) -0.0021(10)
C13 0.0264(14) 0.0262(12) 0.0253(13) -0.0080(10) 0.0074(11) -0.0026(11)
C14 0.0337(16) 0.0214(12) 0.0530(18) -0.0002(12) 0.0201(14) 0.0040(10)
C15 0.0207(11) 0.0175(9) 0.0269(11) -0.0041(8) -0.0025(13) 0.0002(10)
C16 0.0197(12) 0.0159(10) 0.0256(13) -0.0025(9) -0.0032(10) -0.0033(9)
C17 0.0193(13) 0.0279(12) 0.0326(14) 0.0033(11) 0.0039(11) 0.0021(10)
C18 0.0312(15) 0.0327(14) 0.0262(14) 0.0078(11) 0.0038(11) 0.0017(12)
C19 0.0270(14) 0.0228(12) 0.0302(14) 0.0044(10) -0.0063(11) 0.0008(10)
C20 0.0206(13) 0.0218(11) 0.0309(14) -0.0062(10) -0.0029(10) 0.0025(9)
C21 0.0232(13) 0.0215(11) 0.0238(12) -0.0038(9) -0.0036(10) -0.0019(9)
C22 0.0298(14) 0.0218(11) 0.0362(15) 0.0055(11) -0.0086(12) -0.0064(11)

loop_
_atom_type_symbol
_atom_type_description
_atom_type_scat_dispersion_real
_atom_type_scat_dispersion_imag
_atom_type_scat_source
C C 0.0150 0.0070 'International Tables Vol C Tables 4.2.6.8 and 6.1.1.4'
H H 0.0000 0.0000 'International Tables Vol C Tables 4.2.6.8 and 6.1.1.4'
N N 0.0250 0.0140 'International Tables Vol C Tables 4.2.6.8 and 6.1.1.4'
Zn Zn -2.8020 0.5460 'International Tables Vol C Tables 4.2.6.8 and 6.1.1.4'

loop_
_geom_angle_atom_site_label_1
_geom_angle_atom_site_label_2
_geom_angle_atom_site_label_3
_geom_angle
_geom_angle_site_symmetry_1
_geom_angle_site_symmetry_3
N1 Zn1 N1 111.02(11) 2_665 .
N1 Zn1 N3 143.20(7) . .
N1 Zn1 N3 90.60(7) 2_665 .
N2 Zn1 N1 81.67(8) 2_665 2_665
N2 Zn1 N1 116.74(8) . 2_665
N2 Zn1 N1 81.67(8) . .
N2 Zn1 N1 116.74(8) 2_665 .
N2 Zn1 N2 148.74(11) . 2_665
N2 Zn1 N3 94.97(7) 2_665 .
N2 Zn1 N3 61.79(7) . .
C1 N1 Zn1 108.85(16) . .
C1 N1 C15 118.0(2) . .
C15 N1 Zn1 132.95(17) . .
C2 N2 Zn1 113.81(16) . .
C5 N2 Zn1 138.17(17) . .
C5 N2 C2 107.8(2) . .
C6 N3 Zn1 98.47(15) . .
C6 N3 C7 116.6(2) . .
C7 N3 Zn1 144.62(16) . .
N1 C1 H1 120.6 . .
N1 C1 C2 118.8(2) . .
C2 C1 H1 120.6 . .
N2 C2 C1 116.7(2) . .
N2 C2 C3 109.8(2) . .
C3 C2 C1 133.5(2) . .
C2 C3 H3 126.9 . .
C2 C3 C4 106.1(2) . .
C4 C3 H3 126.9 . .
C3 C4 H4 126.7 . .
C3 C4 C5 106.6(2) . .
C5 C4 H4 126.7 . .
N2 C5 C4 109.6(2) . .
N2 C5 C6 120.9(2) . .
C4 C5 C6 129.3(2) . .
N3 C6 C5 120.2(2) . .
N3 C6 H6 119.9 . .
C5 C6 H6 119.9 . .
N3 C7 H7 109.3 . .
N3 C7 C8 108.8(2) . .
N3 C7 C14 108.6(2) . .
C8 C7 H7 109.3 . .
C8 C7 C14 111.5(2) . .
C14 C7 H7 109.3 . .
C9 C8 C7 121.0(2) . .
C13 C8 C7 120.5(2) . .
C13 C8 C9 118.4(3) . .
C8 C9 H9 119.6 . .
C10 C9 C8 120.7(3) . .
C10 C9 H9 119.6 . .
C9 C10 H10 120.0 . .
C11 C10 C9 120.0(3) . .
C11 C10 H10 120.0 . .
C10 C11 H11 120.1 . .
C10 C11 C12 119.7(3) . .
C12 C11 H11 120.1 . .
C11 C12 H12 119.9 . .
C13 C12 C11 120.3(3) . .
C13 C12 H12 119.9 . .
C8 C13 H13 119.6 . .
C12 C13 C8 120.9(3) . .
C12 C13 H13 119.6 . .
C7 C14 H14A 109.5 . .
C7 C14 H14B 109.5 . .
C7 C14 H14C 109.5 . .
H14A C14 H14B 109.5 . .
H14A C14 H14C 109.5 . .
H14B C14 H14C 109.5 . .
N1 C15 H15 108.3 . .
N1 C15 C16 110.35(18) . .
N1 C15 C22 108.70(19) . .
C16 C15 H15 108.3 . .
C16 C15 C22 112.8(2) . .
C22 C15 H15 108.3 . .
C17 C16 C15 119.9(2) . .
C21 C16 C15 121.6(2) . .
C21 C16 C17 118.5(2) . .
C16 C17 H17 119.3 . .
C18 C17 C16 121.3(3) . .
C18 C17 H17 119.3 . .
C17 C18 H18 120.3 . .
C19 C18 C17 119.5(3) . .
C19 C18 H18 120.3 . .
C18 C19 H19 120.1 . .
C18 C19 C20 119.9(3) . .
C20 C19 H19 120.1 . .
C19 C20 H20 119.8 . .
C21 C20 C19 120.4(3) . .
C21 C20 H20 119.8 . .
C16 C21 H21 119.8 . .
C20 C21 C16 120.4(3) . .
C20 C21 H21 119.8 . .
C15 C22 H22A 109.5 . .
C15 C22 H22B 109.5 . .
C15 C22 H22C 109.5 . .
H22A C22 H22B 109.5 . .
H22A C22 H22C 109.5 . .
H22B C22 H22C 109.5 . .

loop_
_geom_bond_atom_site_label_1
_geom_bond_atom_site_label_2
_geom_bond_distance
_geom_bond_site_symmetry_2
Zn1 N1 2.148(2) .
Zn1 N1 2.148(2) 2_665
Zn1 N2 1.9308(19) .
Zn1 N2 1.9308(19) 2_665
Zn1 N3 3.122(2) .
N1 C1 1.284(3) .
N1 C15 1.482(3) .
N2 C2 1.369(3) .
N2 C5 1.351(3) .
N3 C6 1.276(3) .
N3 C7 1.473(3) .
C1 H1 0.9500 .
C1 C2 1.436(3) .
C2 C3 1.402(3) .
C3 H3 0.9500 .
C3 C4 1.405(3) .
C4 H4 0.9500 .
C4 C5 1.411(3) .
C5 C6 1.452(3) .
C6 H6 0.9500 .
C7 H7 1.0000 .
C7 C8 1.516(4) .
C7 C14 1.523(4) .
C8 C9 1.394(4) .
C8 C13 1.391(4) .
C9 H9 0.9500 .
C9 C10 1.393(4) .
C10 H10 0.9500 .
C10 C11 1.381(4) .
C11 H11 0.9500 .
C11 C12 1.386(4) .
C12 H12 0.9500 .
C12 C13 1.383(4) .
C13 H13 0.9500 .
C14 H14A 0.9800 .
C14 H14B 0.9800 .
C14 H14C 0.9800 .
C15 H15 1.0000 .
C15 C16 1.515(4) .
C15 C22 1.527(4) .
C16 C17 1.395(4) .
C16 C21 1.395(4) .
C17 H17 0.9500 .
C17 C18 1.392(4) .
C18 H18 0.9500 .
C18 C19 1.386(4) .
C19 H19 0.9500 .
C19 C20 1.390(4) .
C20 H20 0.9500 .
C20 C21 1.390(4) .
C21 H21 0.9500 .
C22 H22A 0.9800 .
C22 H22B 0.9800 .
C22 H22C 0.9800 .

loop_
_geom_torsion_atom_site_label_1
_geom_torsion_atom_site_label_2
_geom_torsion_atom_site_label_3
_geom_torsion_atom_site_label_4
_geom_torsion
Zn1 N1 C1 C2 -0.8(3)
Zn1 N1 C15 C16 -50.1(3)
Zn1 N1 C15 C22 74.2(3)
Zn1 N2 C2 C1 4.2(3)
Zn1 N2 C2 C3 -175.89(18)
Zn1 N2 C5 C4 173.8(2)
Zn1 N2 C5 C6 -10.4(4)
Zn1 N3 C6 C5 -0.1(2)
Zn1 N3 C7 C8 -55.3(4)
Zn1 N3 C7 C14 66.2(3)
N1 C1 C2 N2 -2.1(3)
N1 C1 C2 C3 177.9(3)
N1 C15 C16 C17 -106.7(3)
N1 C15 C16 C21 73.5(3)
N2 C2 C3 C4 0.6(3)
N2 C5 C6 N3 4.5(4)
N3 C7 C8 C9 -127.4(3)
N3 C7 C8 C13 53.2(3)
C1 N1 C15 C16 135.0(2)
C1 N1 C15 C22 -100.8(3)
C1 C2 C3 C4 -179.5(3)
C2 N2 C5 C4 -0.3(3)
C2 N2 C5 C6 175.4(2)
C2 C3 C4 C5 -0.7(3)
C3 C4 C5 N2 0.6(3)
C3 C4 C5 C6 -174.6(2)
C4 C5 C6 N3 179.3(3)
C5 N2 C2 C1 179.9(2)
C5 N2 C2 C3 -0.2(3)
C6 N3 C7 C8 116.7(2)
C6 N3 C7 C14 -121.7(3)
C7 N3 C6 C5 -175.5(2)
C7 C8 C9 C10 -179.2(2)
C7 C8 C13 C12 179.9(2)
C8 C9 C10 C11 -0.8(4)
C9 C8 C13 C12 0.5(4)
C9 C10 C11 C12 0.8(4)
C10 C11 C12 C13 -0.1(4)
C11 C12 C13 C8 -0.6(4)
C13 C8 C9 C10 0.2(4)
C14 C7 C8 C9 112.9(3)
C14 C7 C8 C13 -66.5(3)
C15 N1 C1 C2 175.4(2)
C15 C16 C17 C18 179.8(2)
C15 C16 C21 C20 -178.5(2)
C16 C17 C18 C19 -1.2(4)
C17 C16 C21 C20 1.7(4)
C17 C18 C19 C20 1.4(4)
C18 C19 C20 C21 -0.1(4)
C19 C20 C21 C16 -1.5(4)
C21 C16 C17 C18 -0.4(4)
C22 C15 C16 C17 131.5(3)
C22 C15 C16 C21 -48.3(3)

loop_
_twin_individual_id
_twin_individual_mass_fraction_refined
1 0.88(3)
2 0.12(3)
